data_7242224
loop_
_publ_author_name
'Kassin, Victor-Emmanuel H.'
'Morodo, Romain'
'Toupy, Thomas'
'Jacquemin, Isaline'
'Van Hecke, Kristof'
'Robiette, Rapha\"el'
'Monbaliu, Jean-Christophe M.'

_publ_section_title
;
 A modular, low footprint and scalable flow platform for the expedient
 \a-aminohydroxylation of enolizable ketones
;
_journal_issue 6
_journal_name_full 'Green Chemistry'
_journal_page_first 2336
_journal_page_last 2351
_journal_paper_doi 10.1039/D0GC04395H
_journal_volume 23
_journal_year 2021
_chemical_formula_moiety 'C7 H12 O6'
_chemical_formula_sum 'C7 H12 O6'
_chemical_formula_weight 192.17
_space_group_crystal_system triclinic
_space_group_IT_number 2
_space_group_name_Hall '-P 1'
_space_group_name_H-M_alt 'P -1'
_atom_sites_solution_hydrogens geom
_atom_sites_solution_primary direct
_audit_creation_date 2019-05-24
_audit_creation_method
;
Olex2 1.2
(compiled May 18 2018 14:05:52 for OlexSys, GUI svn.r5506)
;
_audit_update_record
;
2020-11-24 deposited with the CCDC.	2021-02-01 downloaded from the CCDC.
;
_cell_angle_alpha 81.705(2)
_cell_angle_beta 88.677(2)
_cell_angle_gamma 73.562(3)
_cell_formula_units_Z 4
_cell_length_a 7.6334(2)
_cell_length_b 8.7609(3)
_cell_length_c 14.2366(3)
_cell_measurement_reflns_used 14607
_cell_measurement_temperature 100.0(1)
_cell_measurement_theta_max 75.0890
_cell_measurement_theta_min 5.2870
_cell_volume 903.45(5)
_computing_cell_refinement 'CrysAlisPro 1.171.39.46 (Rigaku OD, 2018)'
_computing_data_collection 'CrysAlisPro 1.171.39.46 (Rigaku OD, 2018)'
_computing_data_reduction 'CrysAlisPro 1.171.39.46 (Rigaku OD, 2018)'
_computing_molecular_graphics 'Olex2 (Dolomanov et al., 2009)'
_computing_publication_material 'Olex2 (Dolomanov et al., 2009)'
_computing_structure_refinement 'ShelXL (Sheldrick, 2015)'
_computing_structure_solution 'ShelXS (Sheldrick, 2008)'
_diffrn_ambient_environment N~2~
_diffrn_ambient_temperature 100.0(1)
_diffrn_detector 'CCD plate'
_diffrn_detector_area_resol_mean 10.4839
_diffrn_detector_type Atlas
_diffrn_measured_fraction_theta_full 0.998
_diffrn_measured_fraction_theta_max 0.984
_diffrn_measurement_details
;
List of Runs (angles in degrees, time in seconds):

  # Type    Start    End  Width  t~exp~   \w     \q     \k     \f   Frames
#--------------------------------------------------------------------------
  1  \w   -114.00 -14.00   1.00    1.00    --  -41.80 -57.00-150.00  100
  2  \w   -116.00 -17.00   1.00    1.00    --  -41.80 -38.00  60.00   99
  3  \w   -116.00 -17.00   1.00    1.00    --  -41.80 -38.00 -30.00   99
  4  \w    -66.00  32.00   1.00    1.00    --  -41.80  38.00 150.00   98
  5  \w     23.00  98.00   1.00    1.00    --   41.80-125.00 -60.00   75
  6  \w    -30.00  70.00   1.00    1.00    --   41.80 -57.00   0.00  100
  7  \w     12.00  45.00   1.00    1.00    --   46.00  81.00  76.01   33
  8  \w     11.00  38.00   1.00    1.00    --   46.00  84.00 157.99   27
  9  \w     17.00  45.00   1.00    1.00    --   50.00  79.00-122.30   28
 10  \w     16.00  45.00   1.00    1.00    --   50.00  82.00 -42.95   29
 11  \w     17.00  45.00   1.00    1.00    --   50.00  79.00-101.05   28
 12  \w     25.00 134.00   1.00    1.00    --   58.00  77.00 148.34  109
 13  \w     30.00 138.00   1.00    1.00    --   62.00  76.00  31.62  108
 14  \w     30.00 137.00   1.00    1.00    --   62.00  73.00  -2.60  107
 15  \w     31.00 136.00   1.00    1.00    --   62.00  71.00 -44.30  105
 16  \w     31.00 136.00   1.00    1.00    --   62.00  71.00 179.34  105
 17  \w     36.00 139.00   1.00    1.00    --   66.00  68.00 -19.48  103
 18  \w     34.00 141.00   1.00    1.00    --   66.00  75.00  73.90  107
 19  \w     39.00 144.00   1.00    1.00    --   70.00  70.00  28.03  105
 20  \w     39.00 144.00   1.00    1.00    --   70.00  70.00 122.33  105
 21  \w     37.00 146.00   1.00    1.00    --   70.00  77.00-119.99  109
 22  \w     41.00 150.00   1.00    1.00    --   74.00  77.00-154.52  109
 23  \w     47.00 151.00   1.00    4.00    --   78.00  69.00 -95.74  104
 24  \w     47.00 151.00   1.00    4.00    --   78.00  69.00  42.82  104
 25  \w     60.00 163.00   1.00    4.00    --   90.00  64.00  36.40  103
 26  \w     59.00 163.00   1.00    4.00    --   90.00  69.00 -85.23  104
 27  \w     63.00 168.00   1.00    4.00    --   94.00  71.00 -57.62  105
 28  \w     62.00 169.00   1.00    4.00    --   94.00  75.00 174.78  107
 29  \w     80.00 178.00   1.00    4.00    --  109.13  61.00 -90.00   98
 30  \w     33.00 142.00   1.00    4.00    --  109.13 -77.00  60.00  109
 31  \w     36.00 117.00   1.00    4.00    --  109.13-125.00 -60.00   81
 32  \w     80.00 178.00   1.00    4.00    --  109.13  61.00 120.00   98
 33  \w     83.00 178.00   1.00    4.00    --  109.13  45.00 120.00   95
 34  \w     77.00 178.00   1.00    4.00    --  109.13  77.00  60.00  101
 35  \w     80.00 178.00   1.00    4.00    --  109.13  61.00 150.00   98
 36  \w     80.00 178.00   1.00    4.00    --  109.13  61.00  60.00   98
 37  \w     80.00 178.00   1.00    4.00    --  109.13  61.00  30.00   98
 38  \w     26.00 110.00   1.00    4.00    --  109.13 -94.00  30.00   84
 39  \w     36.00 135.00   1.00    4.00    --  109.13 -45.00 120.00   99
 40  \w     80.00 178.00   1.00    4.00    --  109.13  61.00-120.00   98
 41  \w     26.00 110.00   1.00    4.00    --  109.13 -94.00 150.00   84
 42  \w     79.00 178.00   1.00    4.00    --  109.13  68.00 -14.05   99
 43  \w     80.00 178.00   1.00    4.00    --  109.13  61.00 -30.00   98
 44  \w     36.00 117.00   1.00    4.00    --  109.13-125.00   0.00   81
 45  \w     77.00 178.00   1.00    4.00    --  109.13  77.00-180.00  101
 46  \w     78.00 178.00   1.00    4.00    --  109.13  70.00-142.96  100
 47  \w     77.00 178.00   1.00    4.00    --  109.13  77.00 120.00  101
 48  \w     17.00 116.00   1.00    1.00    --   41.80  38.00 -60.00   99
 49  \w     13.00  45.00   1.00    1.00    --   46.00  78.00-102.01   32
 50  \w     13.00  45.00   1.00    1.00    --   46.00  79.00 -64.92   32
 51  \w     12.00  45.00   1.00    1.00    --   46.00  82.00   9.61   33
 52  \w     22.00 129.00   1.00    1.00    --   54.00  75.00-154.43  107
 53  \w     25.00 134.00   1.00    1.00    --   58.00  77.00  86.82  109
 54  \w     26.00 111.00   1.00    1.00    --   58.00  76.00  35.18   85
 55  \w     30.00 137.00   1.00    1.00    --   62.00  75.00 110.96  107
 56  \w     34.00 141.00   1.00    1.00    --   66.00  73.00  49.09  107
 57  \w     42.00 142.00   1.00    1.00    --   70.00  54.00  39.28  100
 58  \w     37.00 146.00   1.00    1.00    --   70.00  77.00-103.14  109
 59  \w     39.00 143.00   1.00    1.00    --   70.00  69.00-166.49  104
 60  \w     42.00 150.00   1.00    1.00    --   74.00  76.00-145.42  108
;
_diffrn_measurement_device 'four-circle diffractometer'
_diffrn_measurement_device_type 'SuperNova, Dual, Cu at home/near, Atlas'
_diffrn_measurement_method '\w scans'
_diffrn_orient_matrix_type 'CrysAlisPro convention (1999,Acta A55,543-557)'
_diffrn_orient_matrix_UB_11 0.1887452000
_diffrn_orient_matrix_UB_12 -0.0413972000
_diffrn_orient_matrix_UB_13 0.0490855000
_diffrn_orient_matrix_UB_21 -0.0922787000
_diffrn_orient_matrix_UB_22 0.0107137000
_diffrn_orient_matrix_UB_23 0.0971594000
_diffrn_orient_matrix_UB_31 0.0123118000
_diffrn_orient_matrix_UB_32 -0.1802579000
_diffrn_orient_matrix_UB_33 0.0106484000
_diffrn_radiation_monochromator mirror
_diffrn_radiation_probe x-ray
_diffrn_radiation_type CuK\a
_diffrn_radiation_wavelength 1.54184
_diffrn_reflns_av_R_equivalents 0.0829
_diffrn_reflns_av_unetI/netI 0.0316
_diffrn_reflns_Laue_measured_fraction_full 0.998
_diffrn_reflns_Laue_measured_fraction_max 0.984
_diffrn_reflns_limit_h_max 9
_diffrn_reflns_limit_h_min -9
_diffrn_reflns_limit_k_max 9
_diffrn_reflns_limit_k_min -10
_diffrn_reflns_limit_l_max 17
_diffrn_reflns_limit_l_min -17
_diffrn_reflns_number 32011
_diffrn_reflns_point_group_measured_fraction_full 0.998
_diffrn_reflns_point_group_measured_fraction_max 0.984
_diffrn_reflns_theta_full 67.684
_diffrn_reflns_theta_max 75.275
_diffrn_reflns_theta_min 3.138
_diffrn_source 'micro-focus sealed X-ray tube'
_diffrn_source_type 'SuperNova (Cu) X-ray Source'
_exptl_absorpt_coefficient_mu 1.090
_exptl_absorpt_correction_T_max 1.000
_exptl_absorpt_correction_T_min 0.643
_exptl_absorpt_correction_type gaussian
_exptl_absorpt_process_details
;
CrysAlisPro 1.171.39.46 (Rigaku Oxford Diffraction, 2018)
Numerical absorption correction based on gaussian integration over
			a multifaceted crystal model
Empirical absorption correction using spherical harmonics,
 implemented in SCALE3 ABSPACK scaling algorithm.
;
_exptl_crystal_colour 'clear colourless'
_exptl_crystal_colour_lustre clear
_exptl_crystal_colour_primary colourless
_exptl_crystal_density_diffrn 1.413
_exptl_crystal_description block
_exptl_crystal_F_000 408
_exptl_crystal_size_max 0.298
_exptl_crystal_size_mid 0.162
_exptl_crystal_size_min 0.087
_refine_diff_density_max 0.349
_refine_diff_density_min -0.272
_refine_diff_density_rms 0.063
_refine_ls_extinction_method none
_refine_ls_goodness_of_fit_ref 1.046
_refine_ls_hydrogen_treatment constr
_refine_ls_matrix_type full
_refine_ls_number_parameters 243
_refine_ls_number_reflns 3680
_refine_ls_number_restraints 0
_refine_ls_restrained_S_all 1.046
_refine_ls_R_factor_all 0.0470
_refine_ls_R_factor_gt 0.0419
_refine_ls_shift/su_max 0.000
_refine_ls_shift/su_mean 0.000
_refine_ls_structure_factor_coef Fsqd
_refine_ls_weighting_details 'w=1/[\s^2^(Fo^2^)+(0.0657P)^2^+0.3443P] where P=(Fo^2^+2Fc^2^)/3'
_refine_ls_weighting_scheme calc
_refine_ls_wR_factor_gt 0.1130
_refine_ls_wR_factor_ref 0.1176
_reflns_Friedel_coverage 0.000
_reflns_number_gt 3246
_reflns_number_total 3680
_reflns_threshold_expression 'I > 2\s(I)'
_cod_data_source_file d0gc04395h2.cif
_cod_data_source_block jcm008
_cod_depositor_comments 'Adding full bibliography for 7242218--7242224.cif.'
_cod_database_code 7242224
_shelx_shelxl_version_number 2018/3
_chemical_oxdiff_formula 'C7 H12 O6'
_shelx_space_group_comment
;
The symmetry employed for this shelxl refinement is uniquely defined
by the following loop, which should always be used as a source of
symmetry information in preference to the above space-group names.
They are only intended as comments.
;
_reflns_odcompleteness_completeness 100.00
_reflns_odcompleteness_iscentric 1
_reflns_odcompleteness_theta 66.97
_olex2_refinement_description
;
1. Fixed Uiso
 At 1.2 times of:
  All C(H,H) groups
 At 1.5 times of:
  All C(H,H,H) groups, All O(H) groups
2.a Secondary CH2 refined with riding coordinates:
 C6(H6A,H6B), C3(H3A,H3B), C10(H10A,H10B), C13(H13A,H13B)
2.b Idealised Me refined as rotating group:
 C11(H11A,H11B,H11C), C7(H7A,H7B,H7C), C14(H14A,H14B,H14C), C4(H4A,H4B,H4C)
2.c Idealised tetrahedral OH refined as rotating group:
 O7(H7), O8(H8), O1(H1), O2(H2)
;
_olex2_exptl_crystal_mounting_method 'mounted on a nylon loop'
_olex2_submission_special_instructions 'No special instructions were received'
_oxdiff_exptl_absorpt_empirical_details
;
Empirical correction (ABSPACK) includes:
- Absorption correction using spherical harmonics
- Frame scaling
;
_oxdiff_exptl_absorpt_empirical_full_max 3.770
_oxdiff_exptl_absorpt_empirical_full_min 0.575

loop_
_space_group_symop_operation_xyz
'x, y, z'
'-x, -y, -z'

loop_
_atom_site_label
_atom_site_type_symbol
_atom_site_fract_x
_atom_site_fract_y
_atom_site_fract_z
_atom_site_U_iso_or_equiv
_atom_site_adp_type
_atom_site_occupancy
_atom_site_site_symmetry_order
_atom_site_calc_flag
_atom_site_refinement_flags_posn
_atom_site_refinement_flags_adp
_atom_site_refinement_flags_occupancy
_atom_site_disorder_assembly
_atom_site_disorder_group
O5 O 0.46343(14) -0.00570(13) 0.68169(7) 0.0212(2) Uani 1 1 d . . . . .
O7 O 0.15937(13) 0.87647(13) 0.72083(7) 0.0196(2) Uani 1 1 d . . . . .
H7 H 0.244624 0.917375 0.704788 0.029 Uiso 1 1 calc GR . . . .
O11 O 0.06064(14) 0.55638(13) 0.82477(7) 0.0213(2) Uani 1 1 d . . . . .
O8 O 0.37266(13) 0.65441(13) 0.80172(7) 0.0190(2) Uani 1 1 d . . . . .
H8 H 0.371727 0.606388 0.754834 0.029 Uiso 1 1 calc GR . . . .
O4 O 0.25117(14) 0.37342(13) 0.53863(7) 0.0204(2) Uani 1 1 d . . . . .
O1 O 0.36524(14) 0.30807(14) 0.78562(7) 0.0205(2) Uani 1 1 d . . . . .
H1 H 0.284019 0.385772 0.802349 0.031 Uiso 1 1 calc GR . . . .
O9 O 0.22206(15) 1.00254(14) 0.87771(7) 0.0235(3) Uani 1 1 d . . . . .
O12 O -0.10298(13) 0.80695(13) 0.84487(7) 0.0200(2) Uani 1 1 d . . . . .
O3 O 0.30536(15) 0.54355(14) 0.63100(7) 0.0225(2) Uani 1 1 d . . . . .
O2 O 0.14782(13) 0.23197(13) 0.70629(7) 0.0203(2) Uani 1 1 d . . . . .
H2 H 0.152894 0.158612 0.752075 0.030 Uiso 1 1 calc GR . . . .
O10 O 0.24115(14) 0.76675(13) 0.96961(7) 0.0200(2) Uani 1 1 d . . . . .
O6 O 0.61385(13) 0.18156(13) 0.64786(7) 0.0196(2) Uani 1 1 d . . . . .
C2 C 0.28785(18) 0.41501(18) 0.62038(9) 0.0169(3) Uani 1 1 d . . . . .
C9 C 0.22525(18) 0.86326(18) 0.88793(10) 0.0171(3) Uani 1 1 d . . . . .
C12 C 0.04715(18) 0.69626(18) 0.82615(9) 0.0164(3) Uani 1 1 d . . . . .
C6 C 0.77543(19) 0.0612(2) 0.62053(11) 0.0224(3) Uani 1 1 d . . . . .
H6A H 0.792051 -0.041281 0.663675 0.027 Uiso 1 1 calc R . . . .
H6B H 0.885249 0.098285 0.626429 0.027 Uiso 1 1 calc R . . . .
C5 C 0.47061(18) 0.13058(18) 0.67588(9) 0.0166(3) Uani 1 1 d . . . . .
C3 C 0.2329(2) 0.49604(19) 0.45488(10) 0.0221(3) Uani 1 1 d . . . . .
H3A H 0.340992 0.537829 0.449715 0.027 Uiso 1 1 calc R . . . .
H3B H 0.122496 0.586860 0.459278 0.027 Uiso 1 1 calc R . . . .
C10 C 0.2487(2) 0.8385(2) 1.05575(10) 0.0216(3) Uani 1 1 d . . . . .
H10A H 0.150597 0.940871 1.054051 0.026 Uiso 1 1 calc R . . . .
H10B H 0.368017 0.860371 1.061603 0.026 Uiso 1 1 calc R . . . .
C1 C 0.31196(18) 0.27165(18) 0.70107(10) 0.0173(3) Uani 1 1 d . . . . .
C8 C 0.20714(18) 0.77186(18) 0.80501(10) 0.0168(3) Uani 1 1 d . . . . .
C13 C -0.26614(19) 0.7524(2) 0.86846(10) 0.0222(3) Uani 1 1 d . . . . .
H13A H -0.272210 0.670764 0.828213 0.027 Uiso 1 1 calc R . . . .
H13B H -0.377045 0.844469 0.855159 0.027 Uiso 1 1 calc R . . . .
C11 C 0.2233(2) 0.7181(2) 1.13757(10) 0.0275(4) Uani 1 1 d . . . . .
H11A H 0.107438 0.693854 1.129142 0.041 Uiso 1 1 calc GR . . . .
H11B H 0.221626 0.762710 1.196983 0.041 Uiso 1 1 calc GR . . . .
H11C H 0.324277 0.619245 1.139936 0.041 Uiso 1 1 calc GR . . . .
C7 C 0.7543(2) 0.0346(3) 0.51990(12) 0.0323(4) Uani 1 1 d . . . . .
H7A H 0.741378 0.135492 0.477125 0.048 Uiso 1 1 calc GR . . . .
H7B H 0.645423 -0.001877 0.514185 0.048 Uiso 1 1 calc GR . . . .
H7C H 0.862404 -0.047298 0.502818 0.048 Uiso 1 1 calc GR . . . .
C14 C -0.2609(2) 0.6812(2) 0.97137(11) 0.0275(4) Uani 1 1 d . . . . .
H14A H -0.152351 0.588755 0.984197 0.041 Uiso 1 1 calc GR . . . .
H14B H -0.370805 0.646186 0.985780 0.041 Uiso 1 1 calc GR . . . .
H14C H -0.255998 0.762395 1.011178 0.041 Uiso 1 1 calc GR . . . .
C4 C 0.2180(3) 0.4157(2) 0.37024(11) 0.0310(4) Uani 1 1 d . . . . .
H4A H 0.199143 0.495001 0.312633 0.046 Uiso 1 1 calc GR . . . .
H4B H 0.114331 0.370055 0.377924 0.046 Uiso 1 1 calc GR . . . .
H4C H 0.330694 0.329683 0.364956 0.046 Uiso 1 1 calc GR . . . .

loop_
_atom_site_aniso_label
_atom_site_aniso_U_11
_atom_site_aniso_U_22
_atom_site_aniso_U_33
_atom_site_aniso_U_23
_atom_site_aniso_U_13
_atom_site_aniso_U_12
O5 0.0192(5) 0.0180(6) 0.0255(5) -0.0020(4) 0.0057(4) -0.0046(4)
O7 0.0183(5) 0.0227(6) 0.0176(5) 0.0017(4) 0.0017(4) -0.0076(4)
O11 0.0207(5) 0.0202(6) 0.0247(5) -0.0049(4) 0.0057(4) -0.0082(4)
O8 0.0136(5) 0.0207(6) 0.0226(5) -0.0073(4) 0.0031(4) -0.0025(4)
O4 0.0236(5) 0.0199(6) 0.0176(5) -0.0005(4) 0.0004(4) -0.0070(4)
O1 0.0222(5) 0.0209(6) 0.0171(5) -0.0041(4) 0.0021(4) -0.0033(4)
O9 0.0301(6) 0.0197(6) 0.0224(5) -0.0032(4) 0.0046(4) -0.0100(5)
O12 0.0141(5) 0.0206(6) 0.0248(5) -0.0027(4) 0.0043(4) -0.0047(4)
O3 0.0276(5) 0.0180(6) 0.0220(5) -0.0023(4) 0.0037(4) -0.0070(4)
O2 0.0157(5) 0.0204(6) 0.0234(5) 0.0015(4) 0.0046(4) -0.0056(4)
O10 0.0228(5) 0.0195(6) 0.0170(5) -0.0018(4) 0.0008(4) -0.0055(4)
O6 0.0145(5) 0.0203(6) 0.0241(5) -0.0028(4) 0.0043(4) -0.0053(4)
C2 0.0123(6) 0.0194(8) 0.0184(6) -0.0025(5) 0.0040(5) -0.0038(5)
C9 0.0117(6) 0.0197(8) 0.0192(6) -0.0028(5) 0.0035(5) -0.0033(5)
C12 0.0150(6) 0.0195(8) 0.0143(6) -0.0017(5) 0.0017(5) -0.0048(5)
C6 0.0131(6) 0.0249(9) 0.0268(7) -0.0031(6) 0.0033(5) -0.0020(6)
C5 0.0147(6) 0.0195(8) 0.0146(6) -0.0009(5) 0.0014(5) -0.0041(5)
C3 0.0234(7) 0.0217(8) 0.0191(7) 0.0031(6) 0.0013(5) -0.0058(6)
C10 0.0222(7) 0.0240(9) 0.0197(7) -0.0064(6) 0.0015(5) -0.0068(6)
C1 0.0156(6) 0.0178(8) 0.0178(6) -0.0016(5) 0.0027(5) -0.0044(5)
C8 0.0137(6) 0.0176(8) 0.0181(6) -0.0017(5) 0.0024(5) -0.0032(5)
C13 0.0121(6) 0.0296(9) 0.0244(7) -0.0013(6) 0.0033(5) -0.0069(6)
C11 0.0310(8) 0.0349(10) 0.0189(7) -0.0033(6) 0.0013(6) -0.0134(7)
C7 0.0232(8) 0.0449(12) 0.0313(8) -0.0135(8) 0.0087(6) -0.0101(7)
C14 0.0207(7) 0.0342(10) 0.0263(8) -0.0009(7) 0.0066(6) -0.0078(6)
C4 0.0400(9) 0.0318(10) 0.0180(7) -0.0015(6) -0.0007(6) -0.0059(8)

loop_
_atom_type_symbol
_atom_type_description
_atom_type_scat_dispersion_real
_atom_type_scat_dispersion_imag
_atom_type_scat_source
C C 0.0181 0.0091 'International Tables Vol C Tables 4.2.6.8 and 6.1.1.4'
H H 0.0000 0.0000 'International Tables Vol C Tables 4.2.6.8 and 6.1.1.4'
O O 0.0492 0.0322 'International Tables Vol C Tables 4.2.6.8 and 6.1.1.4'

loop_
_exptl_crystal_face_index_h
_exptl_crystal_face_index_k
_exptl_crystal_face_index_l
_exptl_crystal_face_perp_dist
4 1 -4 0.0148
0 -5 -2 0.1104
1 6 0 0.1705
0 0 -9 0.0649
0 0 9 0.0349
-4 -1 4 0.0724
-4 1 5 0.0846

loop_
_geom_angle_atom_site_label_1
_geom_angle_atom_site_label_2
_geom_angle_atom_site_label_3
_geom_angle
_geom_angle_site_symmetry_1
_geom_angle_site_symmetry_3
_geom_angle_publ_flag
C2 O4 C3 116.18(12) . . ?
C12 O12 C13 116.78(12) . . ?
C9 O10 C10 116.69(12) . . ?
C5 O6 C6 116.85(12) . . ?
O4 C2 C1 110.30(12) . . ?
O3 C2 O4 125.60(13) . . ?
O3 C2 C1 124.07(13) . . ?
O9 C9 O10 126.07(13) . . ?
O9 C9 C8 123.78(13) . . ?
O10 C9 C8 110.13(12) . . ?
O11 C12 O12 125.89(13) . . ?
O11 C12 C8 123.66(13) . . ?
O12 C12 C8 110.46(12) . . ?
O6 C6 C7 110.27(12) . . ?
O5 C5 O6 125.52(13) . . ?
O5 C5 C1 124.08(12) . . ?
O6 C5 C1 110.40(12) . . ?
O4 C3 C4 106.65(13) . . ?
O10 C10 C11 106.29(12) . . ?
O1 C1 O2 113.72(11) . . ?
O1 C1 C2 111.31(12) . . ?
O1 C1 C5 105.36(11) . . ?
O2 C1 C2 106.61(11) . . ?
O2 C1 C5 111.26(12) . . ?
C5 C1 C2 108.53(11) . . ?
O7 C8 O8 113.75(11) . . ?
O7 C8 C9 111.14(12) . . ?
O7 C8 C12 105.79(11) . . ?
O8 C8 C9 106.32(11) . . ?
O8 C8 C12 111.41(12) . . ?
C9 C8 C12 108.38(10) . . ?
O12 C13 C14 110.67(12) . . ?

loop_
_geom_bond_atom_site_label_1
_geom_bond_atom_site_label_2
_geom_bond_distance
_geom_bond_site_symmetry_2
_geom_bond_publ_flag
O5 C5 1.2015(19) . ?
O7 C8 1.3869(17) . ?
O11 C12 1.2034(19) . ?
O8 C8 1.3902(17) . ?
O4 C2 1.3270(17) . ?
O4 C3 1.4657(17) . ?
O1 C1 1.3867(17) . ?
O9 C9 1.2012(19) . ?
O12 C12 1.3253(18) . ?
O12 C13 1.4710(16) . ?
O3 C2 1.2017(19) . ?
O2 C1 1.3896(17) . ?
O10 C9 1.3216(17) . ?
O10 C10 1.4659(17) . ?
O6 C6 1.4643(17) . ?
O6 C5 1.3263(17) . ?
C2 C1 1.547(2) . ?
C9 C8 1.5482(19) . ?
C12 C8 1.5505(19) . ?
C6 C7 1.504(2) . ?
C5 C1 1.544(2) . ?
C3 C4 1.502(2) . ?
C10 C11 1.503(2) . ?
C13 C14 1.504(2) . ?

loop_
_exptl_oxdiff_crystal_face_indexfrac_h
_exptl_oxdiff_crystal_face_indexfrac_k
_exptl_oxdiff_crystal_face_indexfrac_l
_exptl_oxdiff_crystal_face_x
_exptl_oxdiff_crystal_face_y
_exptl_oxdiff_crystal_face_z
4.0010 0.9979 -3.9968 0.5177 -0.7468 -0.1732
0.0011 -4.9971 -1.9953 0.1091 -0.2475 0.8795
0.9988 5.9953 -0.0048 -0.0599 -0.0284 -1.0685
-0.0013 -0.0060 -9.0017 -0.4418 -0.8745 -0.0948
0.0013 0.0060 9.0017 0.4418 0.8745 0.0948
-4.0010 -0.9979 3.9968 -0.5177 0.7468 0.1732
-4.0014 1.0011 4.9950 -0.5515 0.8653 -0.1765
